data_7248826
loop_
_publ_author_name
'Xu, Zhe-Kun'
'Zhang, Jia-Mei'
'Wang, Zhong-Xia'

_publ_section_title
;
 Homochiral hybrid hexagonal antiperovskite crystals [R- and
 S-3-chloroquinuclidinium]3(CdCl3)(CdCl4)
;
_journal_issue 28
_journal_name_full CrystEngComm
_journal_page_first 3874
_journal_page_last 3879
_journal_paper_doi 10.1039/D4CE00504J
_journal_volume 26
_journal_year 2024
_chemical_formula_moiety 'C7 H13 Cl N, Cd Cl3'
_chemical_formula_sum 'C7 H13 Cd Cl4 N'
_chemical_formula_weight 365.38
_space_group_crystal_system monoclinic
_space_group_IT_number 14
_space_group_name_Hall '-P 2yn'
_space_group_name_H-M_alt 'P 1 21/n 1'
_atom_sites_solution_hydrogens geom
_atom_sites_solution_primary dual
_audit_creation_date 2024-05-14
_audit_creation_method
;
Olex2 1.3
(compiled 2020.11.12 svn.r5f609507 for OlexSys, GUI svn.r6226)
;
_audit_update_record
;
2024-05-18 deposited with the CCDC.	2024-06-12 downloaded from the CCDC.
;
_cell_angle_alpha 90
_cell_angle_beta 107.239(4)
_cell_angle_gamma 90
_cell_formula_units_Z 4
_cell_length_a 7.1351(3)
_cell_length_b 24.6782(7)
_cell_length_c 7.2386(3)
_cell_measurement_reflns_used 2426
_cell_measurement_temperature 293(2)
_cell_measurement_theta_max 75.4740
_cell_measurement_theta_min 3.5740
_cell_volume 1217.32(8)
_computing_molecular_graphics 'Olex2 1.3 (Dolomanov et al., 2009)'
_computing_publication_material 'Olex2 1.3 (Dolomanov et al., 2009)'
_computing_structure_refinement 'SHELXL 2017/1 (Sheldrick, 2015)'
_computing_structure_solution 'SHELXT  (Sheldrick, 2015)'
_diffrn_ambient_temperature 293(2)
_diffrn_measured_fraction_theta_full 1.000
_diffrn_measured_fraction_theta_max 0.985
_diffrn_measurement_device_type 'multiwire proportional'
_diffrn_measurement_method 'phi and omega scans'
_diffrn_radiation_type CuK\a
_diffrn_radiation_wavelength 1.54178
_diffrn_reflns_av_R_equivalents 0.1704
_diffrn_reflns_av_unetI/netI 0.1345
_diffrn_reflns_Laue_measured_fraction_full 1.000
_diffrn_reflns_Laue_measured_fraction_max 0.985
_diffrn_reflns_limit_h_max 8
_diffrn_reflns_limit_h_min -8
_diffrn_reflns_limit_k_max 30
_diffrn_reflns_limit_k_min -27
_diffrn_reflns_limit_l_max 9
_diffrn_reflns_limit_l_min -9
_diffrn_reflns_number 8806
_diffrn_reflns_point_group_measured_fraction_full 1.000
_diffrn_reflns_point_group_measured_fraction_max 0.985
_diffrn_reflns_theta_full 67.679
_diffrn_reflns_theta_max 76.610
_diffrn_reflns_theta_min 3.582
_exptl_absorpt_coefficient_mu 22.104
_exptl_absorpt_correction_T_max 1.00000
_exptl_absorpt_correction_T_min 0.24091
_exptl_absorpt_correction_type multi-scan
_exptl_crystal_colour 'clear light colourless'
_exptl_crystal_colour_lustre clear
_exptl_crystal_colour_modifier light
_exptl_crystal_colour_primary colourless
_exptl_crystal_density_diffrn 1.994
_exptl_crystal_description prism
_exptl_crystal_F_000 712
_exptl_crystal_size_max 0.5
_exptl_crystal_size_mid 0.1
_exptl_crystal_size_min 0.1
_refine_diff_density_max 2.508
_refine_diff_density_min -3.228
_refine_diff_density_rms 0.367
_refine_ls_extinction_method none
_refine_ls_goodness_of_fit_ref 1.027
_refine_ls_hydrogen_treatment constr
_refine_ls_matrix_type full
_refine_ls_number_parameters 118
_refine_ls_number_reflns 2512
_refine_ls_number_restraints 0
_refine_ls_restrained_S_all 1.027
_refine_ls_R_factor_all 0.1247
_refine_ls_R_factor_gt 0.1025
_refine_ls_shift/su_max 0.003
_refine_ls_shift/su_mean 0.000
_refine_ls_structure_factor_coef Fsqd
_refine_ls_weighting_details 'w=1/[\s^2^(Fo^2^)+(0.1812P)^2^] where P=(Fo^2^+2Fc^2^)/3'
_refine_ls_weighting_scheme calc
_refine_ls_wR_factor_gt 0.2507
_refine_ls_wR_factor_ref 0.2752
_reflns_Friedel_coverage 0.000
_reflns_number_gt 1858
_reflns_number_total 2512
_reflns_threshold_expression 'I > 2\s(I)'
_cod_data_source_file d4ce00504j2.cif
_cod_data_source_block Rac-1
_cod_depositor_comments 'Adding full bibliography for 7248826--7248829.cif.'
_cod_database_code 7248826
_shelx_shelxl_version_number 2017/1
_shelx_space_group_comment
;
The symmetry employed for this shelxl refinement is uniquely defined
by the following loop, which should always be used as a source of
symmetry information in preference to the above space-group names.
They are only intended as comments.
;
_shelx_estimated_absorpt_t_max 0.216
_shelx_estimated_absorpt_t_min 0.032
_olex2_refinement_description
;
1. Fixed Uiso
 At 1.2 times of:
  All C(H) groups, All C(H,H) groups, All N(H) groups
2.a Ternary CH refined with riding coordinates:
 C5(H5), C7(H7), N1(H1)
2.b Secondary CH2 refined with riding coordinates:
 C4(H4A,H4B), C2(H2A,H2B), C1(H1A,H1B), C3(H3A,H3B), C6(H6A,H6B)
;
_olex2_submission_special_instructions 'No special instructions were received'

loop_
_space_group_symop_operation_xyz
'x, y, z'
'-x+1/2, y+1/2, -z+1/2'
'-x, -y, -z'
'x-1/2, -y-1/2, z-1/2'

loop_
_atom_site_label
_atom_site_type_symbol
_atom_site_fract_x
_atom_site_fract_y
_atom_site_fract_z
_atom_site_U_iso_or_equiv
_atom_site_adp_type
_atom_site_occupancy
_atom_site_site_symmetry_order
_atom_site_calc_flag
_atom_site_refinement_flags_posn
_atom_site_refinement_flags_adp
_atom_site_refinement_flags_occupancy
_atom_site_disorder_assembly
_atom_site_disorder_group
C4 C 1.0269(15) 0.1848(3) 0.5267(14) 0.097(3) Uani 1 1 d . . . . .
H4A H 1.057165 0.194810 0.661991 0.116 Uiso 1 1 calc R U . . .
H4B H 1.119206 0.203104 0.473026 0.116 Uiso 1 1 calc R U . . .
C2 C 0.7009(12) 0.1140(3) 0.5101(11) 0.072(2) Uani 1 1 d . . . . .
H2A H 0.745684 0.101880 0.643467 0.086 Uiso 1 1 calc R U . . .
H2B H 0.579431 0.095382 0.445729 0.086 Uiso 1 1 calc R U . . .
C5 C 0.6667(17) 0.1759(3) 0.5026(14) 0.098(3) Uani 1 1 d . . . . .
H5 H 0.540033 0.181637 0.404589 0.118 Uiso 1 1 calc R U . . .
C1 C 1.0472(10) 0.1237(2) 0.5096(11) 0.058(2) Uani 1 1 d . . . . .
H1A H 1.133736 0.115446 0.432332 0.070 Uiso 1 1 calc R U . . .
H1B H 1.101272 0.107686 0.636676 0.070 Uiso 1 1 calc R U . . .
C7 C 0.8214(13) 0.2023(2) 0.4203(13) 0.079(3) Uani 1 1 d . . . . .
H7 H 0.811933 0.241851 0.427541 0.095 Uiso 1 1 calc R U . . .
C3 C 0.7795(10) 0.1236(2) 0.2087(9) 0.0538(18) Uani 1 1 d . . . . .
H3A H 0.652099 0.108628 0.140364 0.065 Uiso 1 1 calc R U . . .
H3B H 0.872068 0.113041 0.140509 0.065 Uiso 1 1 calc R U . . .
C6 C 0.7668(11) 0.1856(2) 0.2160(12) 0.068(2) Uani 1 1 d . . . . .
H6A H 0.855304 0.201816 0.152665 0.082 Uiso 1 1 calc R U . . .
H6B H 0.634361 0.197430 0.149418 0.082 Uiso 1 1 calc R U . . .
N1 N 0.8465(8) 0.10207(17) 0.4149(7) 0.0481(14) Uani 1 1 d . . . . .
H1 H 0.856777 0.062566 0.407988 0.058 Uiso 1 1 calc R U . . .
Cl4 Cl 0.6403(7) 0.20022(13) 0.7091(5) 0.1947(14) Uani 1 1 d . . . . .
Cd1 Cd 1.25819(5) 0.03023(2) 1.01834(5) 0.03968(11) Uani 1 1 d . . . . .
Cl3 Cl 0.95557(18) -0.00041(4) 0.75047(19) 0.0409(3) Uani 1 1 d . . . . .
Cl1 Cl 1.4522(2) 0.01831(6) 0.7599(2) 0.0513(4) Uani 1 1 d . . . . .
Cl2 Cl 1.2412(2) 0.12812(5) 1.0564(3) 0.0540(4) Uani 1 1 d . . . . .

loop_
_atom_site_aniso_label
_atom_site_aniso_U_11
_atom_site_aniso_U_22
_atom_site_aniso_U_33
_atom_site_aniso_U_23
_atom_site_aniso_U_13
_atom_site_aniso_U_12
C4 0.123(7) 0.050(3) 0.083(6) 0.003(3) -0.024(5) -0.019(4)
C2 0.096(4) 0.051(3) 0.092(4) 0.004(3) 0.063(3) 0.006(3)
C5 0.133(7) 0.073(4) 0.109(6) -0.007(4) 0.066(4) 0.017(4)
C1 0.054(4) 0.058(3) 0.052(4) 0.003(2) -0.001(3) 0.010(2)
C7 0.101(6) 0.042(2) 0.091(5) 0.002(3) 0.024(5) 0.011(3)
C3 0.042(3) 0.073(3) 0.045(3) -0.002(2) 0.011(3) 0.001(2)
C6 0.064(4) 0.052(3) 0.082(5) 0.017(3) 0.011(4) -0.004(3)
N1 0.058(3) 0.0410(17) 0.044(2) -0.0002(16) 0.012(2) -0.0019(18)
Cl4 0.356(3) 0.1369(18) 0.1413(16) -0.0172(12) 0.1512(15) 0.0740(17)
Cd1 0.02852(18) 0.04367(17) 0.0453(2) -0.00202(12) 0.00853(15) -0.00003(11)
Cl3 0.0341(5) 0.0492(5) 0.0384(6) -0.0006(4) 0.0094(5) -0.0031(4)
Cl1 0.0389(6) 0.0760(6) 0.0411(6) 0.0115(5) 0.0154(5) 0.0123(5)
Cl2 0.0496(7) 0.0446(5) 0.0667(8) -0.0023(5) 0.0155(6) -0.0012(5)

loop_
_atom_type_symbol
_atom_type_description
_atom_type_scat_dispersion_real
_atom_type_scat_dispersion_imag
_atom_type_scat_source
C C 0.0181 0.0091 'International Tables Vol C Tables 4.2.6.8 and 6.1.1.4'
H H 0.0000 0.0000 'International Tables Vol C Tables 4.2.6.8 and 6.1.1.4'
Cd Cd 0.1185 4.6533 'International Tables Vol C Tables 4.2.6.8 and 6.1.1.4'
Cl Cl 0.3639 0.7018 'International Tables Vol C Tables 4.2.6.8 and 6.1.1.4'
N N 0.0311 0.0180 'International Tables Vol C Tables 4.2.6.8 and 6.1.1.4'

loop_
_geom_angle_atom_site_label_1
_geom_angle_atom_site_label_2
_geom_angle_atom_site_label_3
_geom_angle
_geom_angle_site_symmetry_1
_geom_angle_site_symmetry_3
_geom_angle_publ_flag
H4A C4 H4B 108.1 . . ?
C1 C4 H4A 109.6 . . ?
C1 C4 H4B 109.6 . . ?
C7 C4 H4A 109.6 . . ?
C7 C4 H4B 109.6 . . ?
C7 C4 C1 110.2(6) . . ?
H2A C2 H2B 108.4 . . ?
C5 C2 H2A 110.0 . . ?
C5 C2 H2B 110.0 . . ?
N1 C2 H2A 110.0 . . ?
N1 C2 H2B 110.0 . . ?
N1 C2 C5 108.4(7) . . ?
C2 C5 H5 105.7 . . ?
C2 C5 C7 107.9(8) . . ?
C2 C5 Cl4 112.4(7) . . ?
C7 C5 H5 105.7 . . ?
C7 C5 Cl4 118.4(7) . . ?
Cl4 C5 H5 105.7 . . ?
C4 C1 H1A 110.3 . . ?
C4 C1 H1B 110.3 . . ?
H1A C1 H1B 108.6 . . ?
N1 C1 C4 106.9(6) . . ?
N1 C1 H1A 110.3 . . ?
N1 C1 H1B 110.3 . . ?
C4 C7 C5 112.4(7) . . ?
C4 C7 H7 109.3 . . ?
C5 C7 H7 109.3 . . ?
C6 C7 C4 111.2(8) . . ?
C6 C7 C5 105.2(7) . . ?
C6 C7 H7 109.3 . . ?
H3A C3 H3B 108.3 . . ?
C6 C3 H3A 110.0 . . ?
C6 C3 H3B 110.0 . . ?
N1 C3 H3A 110.0 . . ?
N1 C3 H3B 110.0 . . ?
N1 C3 C6 108.6(5) . . ?
C7 C6 C3 108.3(6) . . ?
C7 C6 H6A 110.0 . . ?
C7 C6 H6B 110.0 . . ?
C3 C6 H6A 110.0 . . ?
C3 C6 H6B 110.0 . . ?
H6A C6 H6B 108.4 . . ?
C2 N1 C1 116.0(5) . . ?
C2 N1 C3 109.7(5) . . ?
C2 N1 H1 107.7 . . ?
C1 N1 C3 107.8(5) . . ?
C1 N1 H1 107.7 . . ?
C3 N1 H1 107.7 . . ?
Cl3 Cd1 Cl3 83.29(4) . 3_757 ?
Cl3 Cd1 Cl1 86.11(5) . . ?
Cl1 Cd1 Cl3 157.29(4) . 3_757 ?
Cl1 Cd1 Cl3 89.01(5) 3_857 3_757 ?
Cl1 Cd1 Cl3 133.99(4) 3_857 . ?
Cl1 Cd1 Cl1 84.00(5) 3_857 . ?
Cl2 Cd1 Cl3 108.67(4) . . ?
Cl2 Cd1 Cl3 98.33(5) . 3_757 ?
Cl2 Cd1 Cl1 104.09(6) . . ?
Cl2 Cd1 Cl1 117.33(5) . 3_857 ?
Cd1 Cl3 Cd1 96.71(4) . 3_757 ?
Cd1 Cl1 Cd1 96.00(5) 3_857 . ?

loop_
_geom_bond_atom_site_label_1
_geom_bond_atom_site_label_2
_geom_bond_distance
_geom_bond_site_symmetry_2
_geom_bond_publ_flag
C4 H4A 0.9700 . ?
C4 H4B 0.9700 . ?
C4 C1 1.523(9) . ?
C4 C7 1.503(13) . ?
C2 H2A 0.9700 . ?
C2 H2B 0.9700 . ?
C2 C5 1.545(10) . ?
C2 N1 1.437(10) . ?
C5 H5 0.9800 . ?
C5 C7 1.545(15) . ?
C5 Cl4 1.673(11) . ?
C1 H1A 0.9700 . ?
C1 H1B 0.9700 . ?
C1 N1 1.491(8) . ?
C7 H7 0.9800 . ?
C7 C6 1.473(12) . ?
C3 H3A 0.9700 . ?
C3 H3B 0.9700 . ?
C3 C6 1.534(8) . ?
C3 N1 1.522(8) . ?
C6 H6A 0.9700 . ?
C6 H6B 0.9700 . ?
N1 H1 0.9800 . ?
Cd1 Cl3 2.5519(12) . ?
Cd1 Cl3 2.6797(15) 3_757 ?
Cd1 Cl1 2.6527(17) . ?
Cd1 Cl1 2.5132(14) 3_857 ?
Cd1 Cl2 2.4386(13) . ?

loop_
_geom_hbond_atom_site_label_D
_geom_hbond_atom_site_label_H
_geom_hbond_atom_site_label_A
_geom_hbond_distance_DH
_geom_hbond_distance_HA
_geom_hbond_distance_DA
_geom_hbond_angle_DHA
_geom_hbond_site_symmetry_A
_geom_hbond_publ_flag
C4 H4A Cl2 0.97 3.22 3.939(9) 132.5 . yes
C4 H4B Cl4 0.97 3.09 3.885(10) 140.4 4_665 yes
C2 H2A Cl3 0.97 2.92 3.526(7) 121.5 . yes
C2 H2B Cl1 0.97 3.15 3.796(7) 125.3 3_756 yes
C2 H2B Cl2 0.97 3.22 3.909(7) 129.2 1_454 yes
C5 H5 Cl2 0.98 3.08 3.902(10) 142.9 1_454 yes
C1 H1A Cl2 0.97 3.05 3.922(9) 149.7 1_554 yes
C1 H1B Cl3 0.97 3.06 3.678(7) 122.6 . yes
C1 H1B Cl1 0.97 3.26 3.911(6) 126.4 . yes
C1 H1B Cl2 0.97 2.95 3.787(8) 145.6 . yes
C3 H3A Cl2 0.97 2.85 3.670(7) 142.5 1_454 yes
C3 H3B Cl2 0.97 2.90 3.772(8) 150.5 1_554 yes
C6 H6A Cl4 0.97 3.11 3.890(8) 138.8 4_665 yes
C6 H6B Cl2 0.97 3.18 3.853(8) 127.6 1_454 yes
N1 H1 Cl3 0.98 2.83 3.433(5) 120.3 . yes
N1 H1 Cl3 0.98 2.52 3.274(5) 133.3 3_756 yes
N1 H1 Cl1 0.98 2.95 3.656(5) 129.4 3_756 yes

loop_
_geom_torsion_atom_site_label_1
_geom_torsion_atom_site_label_2
_geom_torsion_atom_site_label_3
_geom_torsion_atom_site_label_4
_geom_torsion
_geom_torsion_site_symmetry_1
_geom_torsion_site_symmetry_2
_geom_torsion_site_symmetry_3
_geom_torsion_site_symmetry_4
_geom_torsion_publ_flag
C4 C1 N1 C2 -57.0(8) . . . . ?
C4 C1 N1 C3 66.4(8) . . . . ?
C4 C7 C6 C3 60.1(9) . . . . ?
C2 C5 C7 C4 -52.2(9) . . . . ?
C2 C5 C7 C6 68.9(8) . . . . ?
C5 C2 N1 C1 65.4(7) . . . . ?
C5 C2 N1 C3 -57.0(7) . . . . ?
C5 C7 C6 C3 -61.7(8) . . . . ?
C1 C4 C7 C5 60.9(10) . . . . ?
C1 C4 C7 C6 -56.7(10) . . . . ?
C7 C4 C1 N1 -7.6(11) . . . . ?
C6 C3 N1 C2 64.3(7) . . . . ?
C6 C3 N1 C1 -62.8(7) . . . . ?
N1 C2 C5 C7 -7.5(9) . . . . ?
N1 C2 C5 Cl4 -139.9(7) . . . . ?
N1 C3 C6 C7 -0.8(9) . . . . ?
Cl4 C5 C7 C4 76.9(9) . . . . ?
Cl4 C5 C7 C6 -162.0(6) . . . . ?
